data_1568820
loop_
_publ_author_name
'Gorenskaia, Elena'
'Potter, Jarred'
'Korb, Marcus'
'Lambert, Colin'
'Low, Paul J.'

_publ_section_title
;
 Exploring relationships between chemical structure and molecular
 conductance: from &#x3b1;,&#x3c9;-functionalised oligoynes to molecular
 circuits.
;
_journal_issue 25
_journal_name_full Nanoscale
_journal_page_first 10573
_journal_page_last 10583
_journal_paper_doi 10.1039/d3nr01034a
_journal_volume 15
_journal_year 2023
_chemical_formula_moiety 'C13 H13 N O'
_chemical_formula_sum 'C13 H13 N O'
_chemical_formula_weight 199.24
_space_group_crystal_system monoclinic
_space_group_IT_number 15
_space_group_name_Hall '-I 2ya'
_space_group_name_H-M_alt 'I 1 2/a 1'
_atom_sites_solution_hydrogens mixed
_atom_sites_solution_primary dual
_audit_creation_date 2023-01-20
_audit_creation_method
;
Olex2 1.5
(compiled 2022.04.07 svn.rca3783a0 for OlexSys, GUI svn.r6498)
;
_audit_update_record
;
2023-02-24 deposited with the CCDC.	2023-04-06 downloaded from the CCDC.
;
_cell_angle_alpha 90
_cell_angle_beta 103.1140(10)
_cell_angle_gamma 90
_cell_formula_units_Z 8
_cell_length_a 16.2725(2)
_cell_length_b 5.97010(10)
_cell_length_c 23.8665(3)
_cell_measurement_reflns_used 8973
_cell_measurement_temperature 100.01(10)
_cell_measurement_theta_max 75.0800
_cell_measurement_theta_min 3.7830
_cell_volume 2258.13(6)
_computing_cell_refinement 'CrysAlisPro 1.171.41.104a (Rigaku OD, 2021)'
_computing_data_collection 'CrysAlisPro 1.171.41.104a (Rigaku OD, 2021)'
_computing_data_reduction 'CrysAlisPro 1.171.41.104a (Rigaku OD, 2021)'
_computing_molecular_graphics 'Olex2 1.5 (Dolomanov et al., 2009)'
_computing_publication_material 'Olex2 1.5 (Dolomanov et al., 2009)'
_computing_structure_refinement 'SHELXL 2018/3 (Sheldrick, 2015)'
_computing_structure_solution 'SHELXT 2018/2 (Sheldrick, 2018)'
_diffrn_ambient_environment N~2~
_diffrn_ambient_temperature 100.01(10)
_diffrn_detector 'Hybrid Pixel Array Detector'
_diffrn_detector_area_resol_mean 10.0000
_diffrn_detector_type HyPix
_diffrn_measured_fraction_theta_full 0.999
_diffrn_measured_fraction_theta_max 0.969
_diffrn_measurement_details
;
List of Runs (angles in degrees, time in seconds):

  # Type    Start    End  Width  t~exp~   \w     \q     \k     \f   Frames
#--------------------------------------------------------------------------
  1  \w    -42.00  27.00   0.50    0.15    --  -46.32  37.00  76.00  138
  2  \w   -119.00 -34.00   0.50    0.15    --  -46.32 -37.00 -79.00  170
  3  \w    -27.00  42.00   0.50    0.15    --   46.32 -37.00 -79.00  138
  4  \w     34.00 120.00   0.50    0.15    --   46.32  37.00  76.00  172
  5  \w   -175.00 -90.00   0.50    0.80    -- -102.29 -37.00 -79.00  170
  6  \w    -26.00  29.00   0.50    0.15    --  -46.32  19.00-120.00  110
  7  \w    -28.00  26.00   0.50    0.15    --   46.32 -19.00 120.00  108
  8  \w   -105.00 -30.00   0.50    0.80    -- -102.29  77.00 -60.00  150
  9  \w    -71.00 -30.00   0.50    0.80    -- -102.29  61.00-150.00   82
 10  \w   -105.00 -30.00   0.50    0.80    -- -102.29  77.00-120.00  150
 11  \w     30.00  71.00   0.50    0.80    --  102.29 -61.00  60.00   82
 12  \w     30.00  71.00   0.50    0.80    --  102.29 -61.00 120.00   82
 13  \w     30.00 105.00   0.50    0.80    --  102.29 -94.00  30.00  150
 14  \w     30.00  71.00   0.50    0.80    --  102.29 -61.00 -60.00   82
 15  \w     30.00  71.00   0.50    0.80    --  102.29 -61.00   0.00   82
 16  \w     30.00  71.00   0.50    0.80    --  102.29 -61.00 -30.00   82
 17  \w     30.00 105.00   0.50    0.80    --  102.29 -77.00 -60.00  150
 18  \w     30.00  71.00   0.50    0.80    --  102.29 -61.00  30.00   82
 19  \w     30.00  71.00   0.50    0.80    --  102.29 -61.00 150.00   82
 20  \w     30.00  71.00   0.50    0.80    --  102.29 -61.00  90.00   82
 21  \w     90.00 176.00   0.50    0.80    --  102.29  37.00  76.00  172
 22  \w     32.00 118.00   0.50    0.15    --   46.32  57.00 120.00  172
 23  \w     24.00 112.00   0.50    0.15    --   46.32  77.00-120.00  176
 24  \w     32.00 118.00   0.50    0.15    --   46.32  57.00-180.00  172
 25  \w   -149.00-122.00   0.50    0.80    -- -102.29 -85.00 112.00   54
 26  \w     27.00  61.00   0.50    0.15    --   46.32 -57.00 150.00   68
 27  \w   -120.00 -94.00   0.50    0.80    -- -102.29 141.00 -97.28   52
 28  \w   -166.00-111.00   0.50    0.80    -- -102.29 -61.00   0.00  110
 29  \w    -76.00 -39.00   0.50    0.80    -- -102.29 125.00  90.00   74
 30  \w    -71.00 -46.00   0.50    0.80    -- -102.29  61.00 -60.00   50
 31  \w   -107.00 -96.50   0.50    0.80    -- -102.29 -85.00 112.00   21
;
_diffrn_measurement_device 'four-circle diffractometer'
_diffrn_measurement_device_type 'XtaLAB Synergy, Single source at home/near, HyPix'
_diffrn_measurement_method '\w scans'
_diffrn_orient_matrix_type 'CrysAlisPro convention (1999,Acta A55,543-557)'
_diffrn_orient_matrix_UB_11 -0.0301984000
_diffrn_orient_matrix_UB_12 -0.1201844000
_diffrn_orient_matrix_UB_13 -0.0581725000
_diffrn_orient_matrix_UB_21 -0.0912452000
_diffrn_orient_matrix_UB_22 0.0034900000
_diffrn_orient_matrix_UB_23 0.0081310000
_diffrn_orient_matrix_UB_31 -0.0144862000
_diffrn_orient_matrix_UB_32 0.2283072000
_diffrn_orient_matrix_UB_33 -0.0307117000
_diffrn_radiation_monochromator mirror
_diffrn_radiation_probe x-ray
_diffrn_radiation_type 'Cu K\a'
_diffrn_radiation_wavelength 1.54184
_diffrn_reflns_av_R_equivalents 0.0284
_diffrn_reflns_av_unetI/netI 0.0189
_diffrn_reflns_Laue_measured_fraction_full 0.999
_diffrn_reflns_Laue_measured_fraction_max 0.969
_diffrn_reflns_limit_h_max 20
_diffrn_reflns_limit_h_min -20
_diffrn_reflns_limit_k_max 7
_diffrn_reflns_limit_k_min -5
_diffrn_reflns_limit_l_max 29
_diffrn_reflns_limit_l_min -29
_diffrn_reflns_number 12608
_diffrn_reflns_point_group_measured_fraction_full 0.999
_diffrn_reflns_point_group_measured_fraction_max 0.969
_diffrn_reflns_theta_full 67.684
_diffrn_reflns_theta_max 75.288
_diffrn_reflns_theta_min 3.803
_diffrn_source 'micro-focus sealed X-ray tube'
_diffrn_source_type 'PhotonJet (Cu) X-ray Source'
_exptl_absorpt_coefficient_mu 0.586
_exptl_absorpt_correction_T_max 1.000
_exptl_absorpt_correction_T_min 0.336
_exptl_absorpt_correction_type gaussian
_exptl_absorpt_process_details
;
CrysAlisPro 1.171.41.104a (Rigaku Oxford Diffraction, 2021)
Numerical absorption correction based on gaussian integration over
a multifaceted crystal model
Empirical absorption correction using spherical harmonics,
implemented in SCALE3 ABSPACK scaling algorithm.
;
_exptl_crystal_colour 'clear intense colourless'
_exptl_crystal_density_diffrn 1.172
_exptl_crystal_description plate
_exptl_crystal_F_000 848
_exptl_crystal_size_max 0.68
_exptl_crystal_size_mid 0.09
_exptl_crystal_size_min 0.07
_refine_diff_density_max 0.202
_refine_diff_density_min -0.216
_refine_diff_density_rms 0.037
_refine_ls_extinction_method none
_refine_ls_goodness_of_fit_ref 1.070
_refine_ls_hydrogen_treatment mixed
_refine_ls_matrix_type full
_refine_ls_number_parameters 147
_refine_ls_number_reflns 2276
_refine_ls_number_restraints 0
_refine_ls_restrained_S_all 1.070
_refine_ls_R_factor_all 0.0360
_refine_ls_R_factor_gt 0.0342
_refine_ls_shift/su_max 0.001
_refine_ls_shift/su_mean 0.000
_refine_ls_structure_factor_coef Fsqd
_refine_ls_weighting_details 'w=1/[\s^2^(Fo^2^)+(0.0454P)^2^+1.1592P] where P=(Fo^2^+2Fc^2^)/3'
_refine_ls_weighting_scheme calc
_refine_ls_wR_factor_gt 0.0906
_refine_ls_wR_factor_ref 0.0920
_reflns_Friedel_coverage 0.000
_reflns_number_gt 2116
_reflns_number_total 2276
_reflns_threshold_expression 'I > 2\s(I)'
_cod_data_source_file d3nr01034a2.cif
_cod_data_source_block jp-01-45
_cod_depositor_comments 'Adding full bibliography for 1568815--1568823.cif.'
_cod_database_code 1568820
_shelx_shelxl_version_number 2018/3
_chemical_oxdiff_formula 'C20 H20 N2'
_chemical_oxdiff_usercomment 'Marcus for Jarred'
_shelx_space_group_comment
;
The symmetry employed for this shelxl refinement is uniquely defined
by the following loop, which should always be used as a source of
symmetry information in preference to the above space-group names.
They are only intended as comments.
;
_shelx_estimated_absorpt_t_max 0.960
_shelx_estimated_absorpt_t_min 0.691
_olex2_refinement_description
;
1. Fixed Uiso
 At 1.2 times of:
  All C(H) groups
 At 1.5 times of:
  All C(H,H,H) groups, All O(H) groups
2.a Aromatic/amide H refined with riding coordinates:
 C15(H15), C14(H14), C12(H12), C11(H11)
2.b Idealised Me refined as rotating group:
 C32(H32A,H32B,H32C), C31(H31A,H31B,H31C)
2.c Idealised tetrahedral OH refined as rotating group:
 O1(H1)
;
_olex2_submission_special_instructions 'No special instructions were received'
_oxdiff_exptl_absorpt_empirical_details
;
Empirical correction (ABSPACK) includes:
- Absorption correction using spherical harmonics
- Frame scaling
;
_oxdiff_exptl_absorpt_empirical_full_max 1.424
_oxdiff_exptl_absorpt_empirical_full_min 0.572

loop_
_space_group_symop_operation_xyz
'x, y, z'
'-x+1/2, y, -z'
'x+1/2, y+1/2, z+1/2'
'-x+1, y+1/2, -z+1/2'
'-x, -y, -z'
'x-1/2, -y, z'
'-x+1/2, -y+1/2, -z+1/2'
'x, -y+1/2, z+1/2'

loop_
_atom_site_label
_atom_site_type_symbol
_atom_site_fract_x
_atom_site_fract_y
_atom_site_fract_z
_atom_site_U_iso_or_equiv
_atom_site_adp_type
_atom_site_occupancy
_atom_site_site_symmetry_order
_atom_site_calc_flag
_atom_site_refinement_flags_posn
_atom_site_refinement_flags_adp
_atom_site_refinement_flags_occupancy
_atom_site_disorder_assembly
_atom_site_disorder_group
O1 O 0.42366(4) 0.22983(12) 0.65388(3) 0.02278(18) Uani 1 1 d . . . . .
H1 H 0.459781 0.154395 0.641936 0.034 Uiso 1 1 calc R U . . .
N1 N 0.44735(7) 1.37688(16) 0.27971(4) 0.0314(2) Uani 1 1 d . . . . .
C4 C 0.35658(6) 0.36540(16) 0.56116(4) 0.0204(2) Uani 1 1 d . . . . .
C3 C 0.36612(6) 0.48051(16) 0.52179(4) 0.0205(2) Uani 1 1 d . . . . .
C2 C 0.37812(6) 0.62145(16) 0.47879(4) 0.0207(2) Uani 1 1 d . . . . .
C1 C 0.38878(6) 0.74982(16) 0.44208(4) 0.0208(2) Uani 1 1 d . . . . .
C10 C 0.40259(6) 0.90737(16) 0.40013(4) 0.0190(2) Uani 1 1 d . . . . .
C15 C 0.37586(6) 0.86576(16) 0.34079(4) 0.0204(2) Uani 1 1 d . . . . .
H15 H 0.347248 0.730024 0.327961 0.025 Uiso 1 1 calc R U . . .
C14 C 0.39056(6) 1.01922(16) 0.30088(4) 0.0210(2) Uani 1 1 d . . . . .
H14 H 0.372087 0.987412 0.260999 0.025 Uiso 1 1 calc R U . . .
C13 C 0.43260(6) 1.22241(16) 0.31855(4) 0.0207(2) Uani 1 1 d . . . . .
C12 C 0.45859(6) 1.26426(16) 0.37788(4) 0.0213(2) Uani 1 1 d . . . . .
H12 H 0.486794 1.400434 0.390809 0.026 Uiso 1 1 calc R U . . .
C11 C 0.44381(6) 1.11088(16) 0.41758(4) 0.0208(2) Uani 1 1 d . . . . .
H11 H 0.461799 1.143328 0.457456 0.025 Uiso 1 1 calc R U . . .
C30 C 0.34507(6) 0.23075(16) 0.61070(4) 0.0194(2) Uani 1 1 d . . . . .
C32 C 0.28092(6) 0.34100(18) 0.63947(4) 0.0240(2) Uani 1 1 d . . . . .
H32A H 0.275254 0.252005 0.672890 0.036 Uiso 1 1 calc R U . . .
H32B H 0.226181 0.349592 0.612022 0.036 Uiso 1 1 calc R U . . .
H32C H 0.300048 0.492329 0.652004 0.036 Uiso 1 1 calc R U . . .
C31 C 0.31968(7) -0.00778(17) 0.59180(5) 0.0290(2) Uani 1 1 d . . . . .
H31A H 0.363504 -0.075586 0.575095 0.043 Uiso 1 1 calc R U . . .
H31B H 0.266137 -0.005523 0.562988 0.043 Uiso 1 1 calc R U . . .
H31C H 0.313060 -0.095800 0.625159 0.043 Uiso 1 1 calc R U . . .
H1A H 0.4361(9) 1.343(2) 0.2423(7) 0.040(4) Uiso 1 1 d . . . . .
H1B H 0.4827(9) 1.491(2) 0.2944(6) 0.039(4) Uiso 1 1 d . . . . .

loop_
_atom_site_aniso_label
_atom_site_aniso_U_11
_atom_site_aniso_U_22
_atom_site_aniso_U_33
_atom_site_aniso_U_23
_atom_site_aniso_U_13
_atom_site_aniso_U_12
O1 0.0187(3) 0.0285(4) 0.0208(4) 0.0024(3) 0.0038(3) 0.0034(3)
N1 0.0461(6) 0.0276(5) 0.0221(5) -0.0010(4) 0.0114(4) -0.0110(4)
C4 0.0191(4) 0.0204(5) 0.0207(5) -0.0028(4) 0.0026(4) -0.0012(4)
C3 0.0203(4) 0.0208(5) 0.0196(4) -0.0025(4) 0.0029(4) -0.0011(4)
C2 0.0214(5) 0.0215(5) 0.0187(4) -0.0026(4) 0.0034(4) -0.0008(4)
C1 0.0197(5) 0.0221(5) 0.0200(5) -0.0025(4) 0.0033(4) 0.0009(4)
C10 0.0172(4) 0.0207(5) 0.0194(4) 0.0009(4) 0.0048(3) 0.0025(4)
C15 0.0194(4) 0.0200(5) 0.0218(5) -0.0025(4) 0.0044(4) -0.0005(4)
C14 0.0226(5) 0.0241(5) 0.0164(4) -0.0023(4) 0.0044(4) 0.0004(4)
C13 0.0208(4) 0.0212(5) 0.0215(5) 0.0003(4) 0.0075(4) 0.0014(4)
C12 0.0197(4) 0.0211(5) 0.0231(5) -0.0028(4) 0.0048(4) -0.0020(4)
C11 0.0195(4) 0.0245(5) 0.0177(4) -0.0023(4) 0.0029(3) 0.0012(4)
C30 0.0180(4) 0.0199(5) 0.0199(5) 0.0015(4) 0.0036(4) -0.0004(3)
C32 0.0216(5) 0.0259(5) 0.0257(5) 0.0016(4) 0.0076(4) 0.0026(4)
C31 0.0324(6) 0.0212(5) 0.0354(6) -0.0023(4) 0.0120(5) -0.0045(4)

loop_
_atom_type_symbol
_atom_type_description
_atom_type_scat_dispersion_real
_atom_type_scat_dispersion_imag
_atom_type_scat_source
C C 0.0181 0.0091 'International Tables Vol C Tables 4.2.6.8 and 6.1.1.4'
H H 0.0000 0.0000 'International Tables Vol C Tables 4.2.6.8 and 6.1.1.4'
N N 0.0311 0.0180 'International Tables Vol C Tables 4.2.6.8 and 6.1.1.4'
O O 0.0492 0.0322 'International Tables Vol C Tables 4.2.6.8 and 6.1.1.4'

loop_
_exptl_crystal_face_index_h
_exptl_crystal_face_index_k
_exptl_crystal_face_index_l
_exptl_crystal_face_perp_dist
-1 0 1 0.0343
0 -1 2 0.2969
-2 3 -6 0.2742
-3 0 15 0.0235
3 0 -15 0.0311
9 0 5 0.0428
-9 0 -5 0.0333

loop_
_geom_angle_atom_site_label_1
_geom_angle_atom_site_label_2
_geom_angle_atom_site_label_3
_geom_angle
_geom_angle_site_symmetry_1
_geom_angle_site_symmetry_3
_geom_angle_publ_flag
C30 O1 H1 109.5 . . ?
C13 N1 H1A 119.7(10) . . ?
C13 N1 H1B 116.0(9) . . ?
H1A N1 H1B 121.7(13) . . ?
C3 C4 C30 178.10(10) . . ?
C4 C3 C2 176.96(10) . . ?
C1 C2 C3 178.24(10) . . ?
C2 C1 C10 178.01(10) . . ?
C15 C10 C1 121.86(9) . . ?
C11 C10 C1 120.16(8) . . ?
C11 C10 C15 117.99(9) . . ?
C10 C15 H15 119.5 . . ?
C14 C15 C10 121.00(9) . . ?
C14 C15 H15 119.5 . . ?
C15 C14 H14 119.6 . . ?
C15 C14 C13 120.86(8) . . ?
C13 C14 H14 119.6 . . ?
N1 C13 C14 121.72(9) . . ?
N1 C13 C12 120.29(9) . . ?
C12 C13 C14 117.98(9) . . ?
C13 C12 H12 119.5 . . ?
C11 C12 C13 121.02(9) . . ?
C11 C12 H12 119.5 . . ?
C10 C11 H11 119.4 . . ?
C12 C11 C10 121.15(9) . . ?
C12 C11 H11 119.4 . . ?
O1 C30 C4 108.65(7) . . ?
O1 C30 C32 105.41(7) . . ?
O1 C30 C31 110.09(8) . . ?
C4 C30 C32 110.50(8) . . ?
C4 C30 C31 110.32(8) . . ?
C31 C30 C32 111.73(8) . . ?
C30 C32 H32A 109.5 . . ?
C30 C32 H32B 109.5 . . ?
C30 C32 H32C 109.5 . . ?
H32A C32 H32B 109.5 . . ?
H32A C32 H32C 109.5 . . ?
H32B C32 H32C 109.5 . . ?
C30 C31 H31A 109.5 . . ?
C30 C31 H31B 109.5 . . ?
C30 C31 H31C 109.5 . . ?
H31A C31 H31B 109.5 . . ?
H31A C31 H31C 109.5 . . ?
H31B C31 H31C 109.5 . . ?

loop_
_geom_bond_atom_site_label_1
_geom_bond_atom_site_label_2
_geom_bond_distance
_geom_bond_site_symmetry_2
_geom_bond_publ_flag
O1 H1 0.8400 . ?
O1 C30 1.4489(11) . ?
N1 C13 1.3668(13) . ?
N1 H1A 0.893(15) . ?
N1 H1B 0.911(15) . ?
C4 C3 1.2021(14) . ?
C4 C30 1.4765(13) . ?
C3 C2 1.3750(13) . ?
C2 C1 1.2057(14) . ?
C1 C10 1.4282(13) . ?
C10 C15 1.4061(13) . ?
C10 C11 1.4045(14) . ?
C15 H15 0.9500 . ?
C15 C14 1.3811(13) . ?
C14 H14 0.9500 . ?
C14 C13 1.4094(14) . ?
C13 C12 1.4053(14) . ?
C12 H12 0.9500 . ?
C12 C11 1.3776(14) . ?
C11 H11 0.9500 . ?
C30 C32 1.5229(13) . ?
C30 C31 1.5224(13) . ?
C32 H32A 0.9800 . ?
C32 H32B 0.9800 . ?
C32 H32C 0.9800 . ?
C31 H31A 0.9800 . ?
C31 H31B 0.9800 . ?
C31 H31C 0.9800 . ?

loop_
_geom_torsion_atom_site_label_1
_geom_torsion_atom_site_label_2
_geom_torsion_atom_site_label_3
_geom_torsion_atom_site_label_4
_geom_torsion
_geom_torsion_site_symmetry_1
_geom_torsion_site_symmetry_2
_geom_torsion_site_symmetry_3
_geom_torsion_site_symmetry_4
_geom_torsion_publ_flag
N1 C13 C12 C11 179.64(9) . . . . ?
C1 C10 C15 C14 -179.34(9) . . . . ?
C1 C10 C11 C12 179.31(8) . . . . ?
C10 C15 C14 C13 -0.19(14) . . . . ?
C15 C10 C11 C12 -0.77(14) . . . . ?
C15 C14 C13 N1 -179.66(9) . . . . ?
C15 C14 C13 C12 -0.34(14) . . . . ?
C14 C13 C12 C11 0.32(14) . . . . ?
C13 C12 C11 C10 0.24(14) . . . . ?
C11 C10 C15 C14 0.74(14) . . . . ?

loop_
_exptl_oxdiff_crystal_face_indexfrac_h
_exptl_oxdiff_crystal_face_indexfrac_k
_exptl_oxdiff_crystal_face_indexfrac_l
_exptl_oxdiff_crystal_face_x
_exptl_oxdiff_crystal_face_y
_exptl_oxdiff_crystal_face_z
-0.9989 -0.0000 1.0005 -0.0280 0.0993 -0.0163
0.0034 -0.9995 1.9970 0.0039 0.0124 -0.2896
-1.5372 3.4619 -5.9118 -0.0257 0.1043 0.9942
-3.2556 -0.1951 15.4144 -0.7749 0.4217 -0.4708
3.3915 -0.0424 -15.4139 0.7993 -0.4349 0.4146
9.1368 0.0751 4.5290 -0.5484 -0.7966 -0.2543
-9.0972 -0.0045 -4.6447 0.5455 0.7923 0.2734
